data_4133564
loop_
_publ_author_name
'Grant, Lauren N.'
'Pinter, Balazs'
'Gu, Jun'
'Mindiola, Daniel J.'

_publ_section_title
;
 Molecular Zirconium Nitride Super Base from a Mononuclear Parent Imide.
;
_journal_issue 50
_journal_name_full 'Journal of the American Chemical Society'
_journal_page_first 17399
_journal_page_last 17403
_journal_paper_doi 10.1021/jacs.8b11198
_journal_volume 140
_journal_year 2018
_chemical_formula_moiety 'C44 H63 N3 P2 Zr, C5 H12'
_chemical_formula_sum 'C49 H75 N3 P2 Zr'
_chemical_formula_weight 859.28
_space_group_crystal_system monoclinic
_space_group_IT_number 14
_space_group_name_Hall '-P 2ybc'
_space_group_name_H-M_alt 'P 1 21/c 1'
_atom_sites_solution_hydrogens mixed
_atom_sites_solution_primary direct
_audit_creation_date 2016-06-06
_audit_creation_method
;
Olex2 1.2
(compiled 2016.02.19 svn.r3266 for OlexSys, GUI svn.r5155)
;
_cell_angle_alpha 90
_cell_angle_beta 96.243(7)
_cell_angle_gamma 90
_cell_formula_units_Z 4
_cell_length_a 16.199(4)
_cell_length_b 13.062(3)
_cell_length_c 23.636(6)
_cell_measurement_reflns_used 9505
_cell_measurement_temperature 100
_cell_measurement_theta_max 27.60
_cell_measurement_theta_min 3.02
_cell_volume 4972(2)
_computing_data_collection 'Bruker APEX3 v2016.1-0'
_computing_data_reduction 'Bruker SAINT v8.37A'
_computing_molecular_graphics 'Olex2 (Dolomanov et al., 2009)'
_computing_publication_material 'Olex2 (Dolomanov et al., 2009)'
_computing_structure_refinement 'XL (Sheldrick, 2008)'
_computing_structure_solution 'XT (Sheldrick, 2015)'
_diffrn_ambient_temperature 100
_diffrn_measured_fraction_theta_full 0.980
_diffrn_measured_fraction_theta_max 0.951
_diffrn_measurement_device 'CMOS area detector'
_diffrn_measurement_device_type 'Bruker D8QUEST'
_diffrn_measurement_method '\w and \f scans'
_diffrn_radiation_monochromator graphite
_diffrn_radiation_type MoK\a
_diffrn_radiation_wavelength 0.71073
_diffrn_reflns_av_R_equivalents 0.0385
_diffrn_reflns_av_unetI/netI 0.0216
_diffrn_reflns_Laue_measured_fraction_full 0.980
_diffrn_reflns_Laue_measured_fraction_max 0.951
_diffrn_reflns_limit_h_max 21
_diffrn_reflns_limit_h_min -21
_diffrn_reflns_limit_k_max 16
_diffrn_reflns_limit_k_min -16
_diffrn_reflns_limit_l_max 29
_diffrn_reflns_limit_l_min -30
_diffrn_reflns_number 127460
_diffrn_reflns_point_group_measured_fraction_full 0.980
_diffrn_reflns_point_group_measured_fraction_max 0.951
_diffrn_reflns_theta_full 25.242
_diffrn_reflns_theta_max 27.858
_diffrn_reflns_theta_min 2.972
_diffrn_source 'sealed tube'
_exptl_absorpt_coefficient_mu 0.319
_exptl_absorpt_correction_T_max 0.7455
_exptl_absorpt_correction_T_min 0.6606
_exptl_absorpt_correction_type multi-scan
_exptl_absorpt_process_details 'SADABS v2014/5'
_exptl_crystal_colour yellow
_exptl_crystal_density_diffrn 1.148
_exptl_crystal_description prism
_exptl_crystal_F_000 1840
_exptl_crystal_size_max 0.32
_exptl_crystal_size_mid 0.28
_exptl_crystal_size_min 0.2
_refine_diff_density_max 0.662
_refine_diff_density_min -0.468
_refine_diff_density_rms 0.064
_refine_ls_extinction_method none
_refine_ls_goodness_of_fit_ref 1.081
_refine_ls_hydrogen_treatment mixed
_refine_ls_matrix_type full
_refine_ls_number_parameters 544
_refine_ls_number_reflns 11253
_refine_ls_number_restraints 168
_refine_ls_restrained_S_all 1.082
_refine_ls_R_factor_all 0.0634
_refine_ls_R_factor_gt 0.0477
_refine_ls_shift/su_max 0.001
_refine_ls_shift/su_mean 0.000
_refine_ls_structure_factor_coef Fsqd
_refine_ls_weighting_details 'w=1/[\s^2^(Fo^2^)+(0.0620P)^2^+4.8109P] where P=(Fo^2^+2Fc^2^)/3'
_refine_ls_weighting_scheme calc
_refine_ls_wR_factor_gt 0.1294
_refine_ls_wR_factor_ref 0.1415
_reflns_number_gt 9121
_reflns_number_total 11253
_reflns_threshold_expression 'I > 2\s(I)'
_cod_data_source_file ja8b11198_si_003.cif
_cod_data_source_block 9261
_cod_database_code 4133564

loop_
_space_group_symop_operation_xyz
'x, y, z'
'-x, y+1/2, -z+1/2'
'-x, -y, -z'
'x, -y-1/2, z-1/2'

loop_
_atom_site_label
_atom_site_type_symbol
_atom_site_fract_x
_atom_site_fract_y
_atom_site_fract_z
_atom_site_U_iso_or_equiv
_atom_site_adp_type
_atom_site_occupancy
_atom_site_site_symmetry_order
_atom_site_calc_flag
_atom_site_refinement_flags_posn
_atom_site_refinement_flags_adp
_atom_site_refinement_flags_occupancy
_atom_site_disorder_assembly
_atom_site_disorder_group
Zr1 Zr 0.32159(2) 0.59728(2) 0.72849(2) 0.03885(9) Uani 1 1 d . . . . .
P1 P 0.39921(4) 0.68205(5) 0.63865(3) 0.03949(16) Uani 1 1 d . . . . .
P2 P 0.22926(4) 0.51631(5) 0.81121(3) 0.04071(16) Uani 1 1 d . . . . .
N1 N 0.29315(15) 0.76350(17) 0.72254(10) 0.0431(5) Uani 1 1 d . . . . .
N2 N 0.25586(15) 0.46015(17) 0.69180(10) 0.0430(5) Uani 1 1 d . . . . .
N3 N 0.41998(17) 0.5636(2) 0.76984(11) 0.0530(6) Uani 1 1 d . . . . .
H3a H 0.467(2) 0.543(3) 0.7866(17) 0.074(12) Uiso 1 1 d . . . . .
C1 C 0.32802(18) 0.8404(2) 0.69227(12) 0.0444(6) Uani 1 1 d . . . . .
C2 C 0.3140(2) 0.9456(2) 0.70158(15) 0.0563(7) Uani 1 1 d . . . . .
H2 H 0.2810 0.9652 0.7295 0.075 Uiso 1 1 calc R . . . .
C3 C 0.3487(2) 1.0199(2) 0.66973(16) 0.0608(8) Uani 1 1 d . . . . .
H3 H 0.3383 1.0884 0.6771 0.081 Uiso 1 1 calc R . . . .
C4 C 0.3980(2) 0.9967(2) 0.62747(15) 0.0563(8) Uani 1 1 d . . . . .
C5 C 0.4137(2) 0.8935(2) 0.61898(14) 0.0522(7) Uani 1 1 d . . . . .
H5 H 0.4482 0.8753 0.5917 0.069 Uiso 1 1 calc R . . . .
C6 C 0.37959(17) 0.81657(19) 0.64998(12) 0.0426(6) Uani 1 1 d . . . . .
C7 C 0.4334(3) 1.0784(3) 0.5914(2) 0.0814(12) Uani 1 1 d . . . . .
H7a H 0.3913 1.1281 0.5800 0.122 Uiso 1 1 calc GR . . . .
H7b H 0.4521 1.0474 0.5583 0.122 Uiso 1 1 calc GR . . . .
H7c H 0.4793 1.1114 0.6132 0.122 Uiso 1 1 calc GR . . . .
C8 C 0.51366(19) 0.6722(2) 0.64495(14) 0.0540(7) Uani 1 1 d . . . . .
H8 H 0.5336 0.7098 0.6132 0.072 Uiso 1 1 calc R . . . .
C9 C 0.5526(2) 0.7195(3) 0.70023(16) 0.0724(10) Uani 1 1 d . . . . .
H9a H 0.5297 0.6880 0.7317 0.109 Uiso 1 1 calc GR . . . .
H9b H 0.5412 0.7917 0.7001 0.109 Uiso 1 1 calc GR . . . .
H9c H 0.6116 0.7088 0.7038 0.109 Uiso 1 1 calc GR . . . .
C10 C 0.5395(3) 0.5606(3) 0.6407(2) 0.0843(13) Uani 1 1 d . . . . .
H10a H 0.5989 0.5564 0.6428 0.126 Uiso 1 1 calc GR . . . .
H10b H 0.5154 0.5327 0.6051 0.126 Uiso 1 1 calc GR . . . .
H10c H 0.5205 0.5225 0.6715 0.126 Uiso 1 1 calc GR . . . .
C11 C 0.3612(2) 0.6563(3) 0.56290(13) 0.0595(8) Uani 1 1 d . . . . .
H11 H 0.3525 0.5822 0.5597 0.079 Uiso 1 1 calc R . . . .
C12 C 0.2764(3) 0.7053(3) 0.54921(18) 0.0837(12) Uani 1 1 d . . . . .
H12a H 0.2827 0.7781 0.5459 0.126 Uiso 1 1 calc GR . . . .
H12b H 0.2426 0.6906 0.5792 0.126 Uiso 1 1 calc GR . . . .
H12c H 0.2503 0.6783 0.5140 0.126 Uiso 1 1 calc GR . . . .
C13 C 0.4193(3) 0.6848(4) 0.51846(16) 0.0946(15) Uani 1 1 d . . . . .
H13a H 0.3935 0.6675 0.4812 0.142 Uiso 1 1 calc GR . . . .
H13b H 0.4705 0.6478 0.5260 0.142 Uiso 1 1 calc GR . . . .
H13c H 0.4303 0.7570 0.5203 0.142 Uiso 1 1 calc GR . . . .
C14 C 0.24026(18) 0.7966(2) 0.76353(13) 0.0457(6) Uani 1 1 d . . . . .
C15 C 0.2739(2) 0.8147(2) 0.82006(13) 0.0514(7) Uani 1 1 d . . . . .
C16 C 0.2208(3) 0.8422(3) 0.86020(16) 0.0661(9) Uani 1 1 d . . . . .
H16 H 0.2430 0.8534 0.8976 0.088 Uiso 1 1 calc R . . . .
C17 C 0.1372(3) 0.8533(3) 0.84615(19) 0.0742(11) Uani 1 1 d . . . . .
C18 C 0.1055(2) 0.8395(3) 0.7905(2) 0.0734(11) Uani 1 1 d . . . . .
H18 H 0.0487 0.8482 0.7807 0.098 Uiso 1 1 calc R . . . .
C19 C 0.1555(2) 0.8126(2) 0.74767(16) 0.0583(8) Uani 1 1 d . . . . .
C20 C 0.3655(2) 0.8087(3) 0.83628(15) 0.0641(9) Uani 1 1 d . . . . .
H20a H 0.3844 0.7405 0.8298 0.096 Uiso 1 1 calc GR . . . .
H20b H 0.3779 0.8257 0.8758 0.096 Uiso 1 1 calc GR . . . .
H20c H 0.3931 0.8560 0.8136 0.096 Uiso 1 1 calc GR . . . .
C21 C 0.0809(4) 0.8808(4) 0.8910(3) 0.123(2) Uani 1 1 d . . . . .
H21a H 0.0245 0.8637 0.8774 0.184 Uiso 1 1 calc GR . . . .
H21b H 0.0848 0.9529 0.8987 0.184 Uiso 1 1 calc GR . . . .
H21c H 0.0975 0.8433 0.9252 0.184 Uiso 1 1 calc GR . . . .
C22 C 0.1200(3) 0.8036(3) 0.68665(19) 0.0845(12) Uani 1 1 d . . . . .
H22a H 0.1383 0.8604 0.6655 0.127 Uiso 1 1 calc GR . . . .
H22b H 0.0604 0.8039 0.6843 0.127 Uiso 1 1 calc GR . . . .
H22c H 0.1384 0.7408 0.6711 0.127 Uiso 1 1 calc GR . . . .
C23 C 0.22333(18) 0.3798(2) 0.72128(12) 0.0447(6) Uani 1 1 d . . . . .
C24 C 0.2016(2) 0.2845(2) 0.69621(15) 0.0606(8) Uani 1 1 d . . . . .
H24 H 0.2063 0.2750 0.6577 0.081 Uiso 1 1 calc R . . . .
C25 C 0.1735(2) 0.2050(2) 0.72728(16) 0.0675(9) Uani 1 1 d . . . . .
H25 H 0.1602 0.1430 0.7091 0.090 Uiso 1 1 calc R . . . .
C26 C 0.1644(2) 0.2141(2) 0.78427(16) 0.0647(9) Uani 1 1 d . . . . .
C27 C 0.1819(2) 0.3086(2) 0.80904(14) 0.0557(7) Uani 1 1 d . . . . .
H27 H 0.1747 0.3174 0.8472 0.074 Uiso 1 1 calc R . . . .
C28 C 0.20983(19) 0.3911(2) 0.77893(12) 0.0457(6) Uani 1 1 d . . . . .
C29 C 0.1370(3) 0.1253(3) 0.8190(2) 0.0966(16) Uani 1 1 d . . . . .
H29a H 0.1203 0.0691 0.7941 0.145 Uiso 1 1 calc GR . . . .
H29b H 0.0910 0.1462 0.8387 0.145 Uiso 1 1 calc GR . . . .
H29c H 0.1822 0.1042 0.8461 0.145 Uiso 1 1 calc GR . . . .
C30 C 0.2759(2) 0.4891(2) 0.88503(12) 0.0510(7) Uani 1 1 d . . . . .
H30 H 0.2353 0.4498 0.9039 0.068 Uiso 1 1 calc R . . . .
C31 C 0.3535(2) 0.4246(3) 0.88558(16) 0.0681(9) Uani 1 1 d . . . . .
H31a H 0.3927 0.4588 0.8645 0.102 Uiso 1 1 calc GR . . . .
H31b H 0.3395 0.3594 0.8684 0.102 Uiso 1 1 calc GR . . . .
H31c H 0.3774 0.4147 0.9241 0.102 Uiso 1 1 calc GR . . . .
C32 C 0.2923(3) 0.5890(3) 0.91805(16) 0.0805(12) Uani 1 1 d . . . . .
H32a H 0.3156 0.5739 0.9562 0.121 Uiso 1 1 calc GR . . . .
H32b H 0.2410 0.6255 0.9190 0.121 Uiso 1 1 calc GR . . . .
H32c H 0.3305 0.6303 0.8997 0.121 Uiso 1 1 calc GR . . . .
C33 C 0.1254(2) 0.5699(3) 0.81866(16) 0.0593(8) Uani 1 1 d . . . . .
H33 H 0.1334 0.6418 0.8296 0.079 Uiso 1 1 calc R . . . .
C34 C 0.0744(2) 0.5686(3) 0.7610(2) 0.0842(12) Uani 1 1 d . . . . .
H34a H 0.0560 0.5000 0.7521 0.126 Uiso 1 1 calc GR . . . .
H34b H 0.1078 0.5924 0.7325 0.126 Uiso 1 1 calc GR . . . .
H34c H 0.0270 0.6126 0.7618 0.126 Uiso 1 1 calc GR . . . .
C35 C 0.0768(3) 0.5196(4) 0.8633(2) 0.1021(16) Uani 1 1 d . . . . .
H35a H 0.0233 0.5515 0.8626 0.153 Uiso 1 1 calc GR . . . .
H35b H 0.1068 0.5277 0.9003 0.153 Uiso 1 1 calc GR . . . .
H35c H 0.0697 0.4480 0.8548 0.153 Uiso 1 1 calc GR . . . .
C36 C 0.26826(18) 0.4372(2) 0.63406(12) 0.0451(6) Uani 1 1 d . . . . .
C37 C 0.33987(19) 0.3846(2) 0.62119(13) 0.0491(7) Uani 1 1 d . . . . .
C38 C 0.3498(2) 0.3645(3) 0.56446(15) 0.0620(8) Uani 1 1 d . . . . .
H38 H 0.3977 0.3312 0.5561 0.082 Uiso 1 1 calc R . . . .
C39 C 0.2918(3) 0.3921(3) 0.52033(16) 0.0699(10) Uani 1 1 d . . . . .
C40 C 0.2218(2) 0.4404(3) 0.53337(15) 0.0676(9) Uani 1 1 d . . . . .
H40 H 0.1816 0.4580 0.5039 0.090 Uiso 1 1 calc R . . . .
C41 C 0.2080(2) 0.4646(3) 0.58938(14) 0.0552(7) Uani 1 1 d . . . . .
C42 C 0.4013(2) 0.3457(3) 0.66760(15) 0.0622(8) Uani 1 1 d . . . . .
H42a H 0.3776 0.2894 0.6863 0.093 Uiso 1 1 calc GR . . . .
H42b H 0.4155 0.3995 0.6946 0.093 Uiso 1 1 calc GR . . . .
H42c H 0.4504 0.3233 0.6518 0.093 Uiso 1 1 calc GR . . . .
C43 C 0.3038(4) 0.3681(5) 0.45900(19) 0.1177(19) Uani 1 1 d . . . . .
H43a H 0.2587 0.3262 0.4426 0.177 Uiso 1 1 calc GR . . . .
H43b H 0.3553 0.3321 0.4577 0.177 Uiso 1 1 calc GR . . . .
H43c H 0.3050 0.4307 0.4379 0.177 Uiso 1 1 calc GR . . . .
C44 C 0.1289(2) 0.5149(4) 0.60184(19) 0.0805(11) Uani 1 1 d . . . . .
H44a H 0.1019 0.4728 0.6276 0.121 Uiso 1 1 calc GR . . . .
H44b H 0.0931 0.5234 0.5671 0.121 Uiso 1 1 calc GR . . . .
H44c H 0.1411 0.5806 0.6189 0.121 Uiso 1 1 calc GR . . . .
C45 C -0.0149(16) 0.265(2) 0.4766(8) 0.248(11) Uani 0.447(10) 1 d . U P A 1
H45a H -0.0298 0.2945 0.4396 0.372 Uiso 0.447(10) 1 calc R . P A 1
H45b H -0.0582 0.2201 0.4858 0.372 Uiso 0.447(10) 1 calc R . P A 1
H45c H -0.0076 0.3190 0.5044 0.372 Uiso 0.447(10) 1 calc R . P A 1
C46 C 0.0662(14) 0.2052(17) 0.4765(5) 0.233(6) Uani 0.447(10) 1 d G U P A 1
H46a H 0.1093 0.2510 0.4663 0.310 Uiso 0.447(10) 1 calc R . P A 1
H46b H 0.0587 0.1522 0.4477 0.310 Uiso 0.447(10) 1 calc R . P A 1
C47 C 0.0951(12) 0.1555(15) 0.5341(5) 0.230(6) Uani 0.447(10) 1 d G U P A 1
H47a H 0.0519 0.1097 0.5442 0.306 Uiso 0.447(10) 1 calc R . P A 1
H47b H 0.1025 0.2086 0.5629 0.306 Uiso 0.447(10) 1 calc R . P A 1
C48 C 0.1763(13) 0.0950(17) 0.5346(7) 0.236(7) Uani 0.447(10) 1 d G U P A 1
H48a H 0.1690 0.0418 0.5058 0.315 Uiso 0.447(10) 1 calc R . P A 1
H48b H 0.2196 0.1406 0.5245 0.315 Uiso 0.447(10) 1 calc R . P A 1
C49 C 0.2044(16) 0.046(2) 0.5923(9) 0.333(12) Uani 0.447(10) 1 d G U P A 1
H49a H 0.2553 0.0091 0.5900 0.500 Uiso 0.447(10) 1 calc R . P A 1
H49b H 0.2130 0.0981 0.6208 0.500 Uiso 0.447(10) 1 calc R . P A 1
H49c H 0.1624 -0.0008 0.6022 0.500 Uiso 0.447(10) 1 calc R . P A 1
C45' C 0.0137(14) 0.2800(15) 0.4597(7) 0.232(9) Uani 0.553(10) 1 d . U P A 2
H45a' H -0.0103 0.3445 0.4685 0.347 Uiso 0.553(10) 1 calc R . P A 2
H45b' H 0.0529 0.2904 0.4326 0.347 Uiso 0.553(10) 1 calc R . P A 2
H45c' H -0.0293 0.2344 0.4440 0.347 Uiso 0.553(10) 1 calc R . P A 2
C46' C 0.0582(12) 0.2333(11) 0.5142(6) 0.249(6) Uani 0.553(10) 1 d G U P A 2
H46a' H 0.0185 0.2246 0.5417 0.331 Uiso 0.553(10) 1 calc R . P A 2
H46b' H 0.1006 0.2806 0.5302 0.331 Uiso 0.553(10) 1 calc R . P A 2
C47' C 0.0988(9) 0.1297(11) 0.5044(4) 0.249(6) Uani 0.553(10) 1 d G U P A 2
H47a' H 0.0563 0.0826 0.4882 0.331 Uiso 0.553(10) 1 calc R . P A 2
H47b' H 0.1384 0.1385 0.4768 0.331 Uiso 0.553(10) 1 calc R . P A 2
C48' C 0.1436(12) 0.0820(12) 0.5585(4) 0.238(6) Uani 0.553(10) 1 d G U P A 2
H48a' H 0.1861 0.1290 0.5747 0.316 Uiso 0.553(10) 1 calc R . P A 2
H48b' H 0.1040 0.0730 0.5861 0.316 Uiso 0.553(10) 1 calc R . P A 2
C49' C 0.1838(11) -0.0214(12) 0.5481(6) 0.229(8) Uani 0.553(10) 1 d G U P A 2
H49a' H 0.2107 -0.0473 0.5834 0.343 Uiso 0.553(10) 1 calc R . P A 2
H49b' H 0.1418 -0.0688 0.5329 0.343 Uiso 0.553(10) 1 calc R . P A 2
H49c' H 0.2240 -0.0128 0.5215 0.343 Uiso 0.553(10) 1 calc R . P A 2

loop_
_atom_site_aniso_label
_atom_site_aniso_U_11
_atom_site_aniso_U_22
_atom_site_aniso_U_33
_atom_site_aniso_U_23
_atom_site_aniso_U_13
_atom_site_aniso_U_12
Zr1 0.04436(15) 0.03089(13) 0.04112(15) 0.00401(10) 0.00386(10) -0.00516(10)
P1 0.0496(4) 0.0316(3) 0.0377(3) 0.0031(3) 0.0070(3) -0.0010(3)
P2 0.0480(4) 0.0320(3) 0.0434(4) -0.0005(3) 0.0103(3) -0.0043(3)
N1 0.0509(12) 0.0320(11) 0.0478(13) 0.0008(9) 0.0110(10) 0.0001(9)
N2 0.0534(13) 0.0338(11) 0.0417(12) -0.0027(9) 0.0043(10) -0.0061(10)
N3 0.0505(14) 0.0563(15) 0.0505(14) 0.0089(12) -0.0016(11) -0.0006(12)
C1 0.0500(15) 0.0333(13) 0.0491(15) 0.0031(11) 0.0012(12) -0.0002(11)
C2 0.068(2) 0.0387(15) 0.0632(19) -0.0016(14) 0.0132(15) 0.0032(14)
C3 0.073(2) 0.0307(14) 0.079(2) 0.0058(14) 0.0054(17) -0.0010(14)
C4 0.0638(19) 0.0364(14) 0.068(2) 0.0136(14) 0.0030(16) -0.0056(13)
C5 0.0575(17) 0.0420(15) 0.0581(18) 0.0075(13) 0.0106(14) -0.0043(13)
C6 0.0491(15) 0.0312(12) 0.0476(15) 0.0045(11) 0.0053(12) -0.0026(11)
C7 0.099(3) 0.0463(19) 0.101(3) 0.0292(19) 0.022(2) -0.0052(19)
C8 0.0525(16) 0.0492(16) 0.0625(19) 0.0143(14) 0.0166(14) 0.0031(13)
C9 0.0551(19) 0.088(3) 0.072(2) 0.019(2) -0.0047(16) -0.0160(18)
C10 0.080(3) 0.058(2) 0.121(4) 0.019(2) 0.039(2) 0.022(2)
C11 0.082(2) 0.0548(18) 0.0409(16) 0.0004(13) 0.0019(15) -0.0100(16)
C12 0.091(3) 0.080(3) 0.073(2) 0.009(2) -0.026(2) -0.006(2)
C13 0.127(4) 0.116(4) 0.0430(19) 0.000(2) 0.020(2) -0.029(3)
C14 0.0528(16) 0.0284(12) 0.0575(17) 0.0020(11) 0.0126(13) 0.0028(11)
C15 0.0656(18) 0.0336(13) 0.0575(17) -0.0035(12) 0.0172(14) -0.0029(13)
C16 0.092(3) 0.0447(17) 0.066(2) -0.0037(15) 0.0285(19) 0.0023(17)
C17 0.094(3) 0.0462(18) 0.091(3) 0.0067(18) 0.045(2) 0.0137(18)
C18 0.059(2) 0.0454(18) 0.120(4) 0.016(2) 0.027(2) 0.0151(15)
C19 0.0570(18) 0.0437(16) 0.075(2) 0.0104(15) 0.0095(16) 0.0106(14)
C20 0.070(2) 0.062(2) 0.0586(19) -0.0128(16) 0.0017(16) -0.0132(17)
C21 0.136(5) 0.103(4) 0.146(5) 0.005(3) 0.093(4) 0.030(3)
C22 0.068(2) 0.084(3) 0.097(3) 0.016(2) -0.011(2) 0.014(2)
C23 0.0507(15) 0.0331(13) 0.0493(15) -0.0040(11) 0.0012(12) -0.0065(11)
C24 0.080(2) 0.0442(16) 0.0576(18) -0.0108(14) 0.0068(16) -0.0176(15)
C25 0.088(2) 0.0379(16) 0.074(2) -0.0065(15) -0.0034(19) -0.0209(16)
C26 0.082(2) 0.0392(16) 0.071(2) 0.0099(15) -0.0042(18) -0.0194(15)
C27 0.070(2) 0.0422(16) 0.0544(17) 0.0056(13) 0.0041(15) -0.0143(14)
C28 0.0560(16) 0.0311(13) 0.0496(16) 0.0011(11) 0.0042(12) -0.0074(11)
C29 0.139(4) 0.056(2) 0.089(3) 0.020(2) -0.011(3) -0.045(3)
C30 0.0662(18) 0.0442(15) 0.0439(15) 0.0013(12) 0.0118(13) -0.0050(13)
C31 0.073(2) 0.071(2) 0.058(2) 0.0116(17) -0.0012(17) 0.0066(18)
C32 0.124(4) 0.062(2) 0.054(2) -0.0148(17) -0.001(2) -0.012(2)
C33 0.0552(18) 0.0512(17) 0.074(2) 0.0026(16) 0.0187(16) 0.0026(14)
C34 0.058(2) 0.080(3) 0.110(3) -0.001(2) -0.009(2) 0.006(2)
C35 0.074(3) 0.110(4) 0.132(4) 0.031(3) 0.053(3) 0.012(3)
C36 0.0541(16) 0.0369(13) 0.0441(14) -0.0036(11) 0.0042(12) -0.0107(12)
C37 0.0578(17) 0.0353(14) 0.0545(17) -0.0036(12) 0.0071(13) -0.0054(12)
C38 0.074(2) 0.0537(18) 0.061(2) -0.0100(15) 0.0193(17) -0.0061(16)
C39 0.086(3) 0.074(2) 0.0514(19) -0.0101(17) 0.0122(18) -0.016(2)
C40 0.074(2) 0.077(2) 0.0485(18) 0.0005(17) -0.0086(16) -0.0187(19)
C41 0.0537(17) 0.0566(18) 0.0536(17) -0.0009(14) -0.0021(13) -0.0109(14)
C42 0.0619(19) 0.0519(18) 0.072(2) -0.0045(16) 0.0016(16) 0.0079(15)
C43 0.142(5) 0.161(5) 0.053(2) -0.025(3) 0.026(3) -0.021(4)
C44 0.055(2) 0.098(3) 0.085(3) 0.004(2) -0.0068(18) 0.002(2)
C45 0.31(2) 0.29(2) 0.131(15) 0.035(15) -0.013(16) 0.098(18)
C46 0.307(15) 0.259(16) 0.131(11) -0.072(11) 0.020(11) 0.076(12)
C47 0.285(15) 0.277(15) 0.127(11) -0.042(12) 0.014(11) 0.074(11)
C48 0.270(15) 0.314(16) 0.126(12) -0.042(12) 0.021(11) 0.074(13)
C49 0.37(2) 0.37(2) 0.27(2) -0.04(2) 0.05(2) 0.07(2)
C45' 0.244(18) 0.287(19) 0.167(15) -0.012(14) 0.036(13) 0.119(15)
C46' 0.299(15) 0.291(16) 0.159(11) -0.059(11) 0.040(11) 0.072(12)
C47' 0.303(14) 0.306(15) 0.132(11) -0.056(11) 0.007(10) 0.069(11)
C48' 0.275(16) 0.321(16) 0.112(11) -0.031(11) -0.006(10) 0.072(12)
C49' 0.265(17) 0.29(2) 0.118(11) -0.038(13) -0.039(11) 0.073(16)

loop_
_atom_type_symbol
_atom_type_description
_atom_type_scat_dispersion_real
_atom_type_scat_dispersion_imag
_atom_type_scat_source
C C 0.0033 0.0016 'International Tables Vol C Tables 4.2.6.8 and 6.1.1.4'
H H 0.0000 0.0000 'International Tables Vol C Tables 4.2.6.8 and 6.1.1.4'
N N 0.0061 0.0033 'International Tables Vol C Tables 4.2.6.8 and 6.1.1.4'
P P 0.1023 0.0942 'International Tables Vol C Tables 4.2.6.8 and 6.1.1.4'
Zr Zr -2.9673 0.5597 'International Tables Vol C Tables 4.2.6.8 and 6.1.1.4'

loop_
_geom_angle_atom_site_label_1
_geom_angle_atom_site_label_2
_geom_angle_atom_site_label_3
_geom_angle
P2 Zr1 P1 174.26(2)
N1 Zr1 P1 70.95(6)
N1 Zr1 P2 106.93(6)
N2 Zr1 P1 104.99(6)
N2 Zr1 P2 72.33(6)
N2 Zr1 N1 132.78(9)
N3 Zr1 P1 93.62(9)
N3 Zr1 P2 92.09(9)
N3 Zr1 N1 115.57(11)
N3 Zr1 N2 111.62(11)
C6 P1 Zr1 99.81(9)
C6 P1 C8 104.25(14)
C6 P1 C11 105.82(14)
C8 P1 Zr1 116.05(10)
C8 P1 C11 106.82(16)
C11 P1 Zr1 121.86(11)
C28 P2 Zr1 97.37(10)
C28 P2 C30 104.85(13)
C28 P2 C33 105.23(16)
C30 P2 Zr1 122.35(10)
C33 P2 Zr1 119.03(11)
C33 P2 C30 105.33(15)
C1 N1 Zr1 130.30(18)
C1 N1 C14 116.0(2)
C14 N1 Zr1 112.88(16)
C23 N2 Zr1 127.27(18)
C23 N2 C36 114.7(2)
C36 N2 Zr1 115.54(17)
N1 C1 C2 122.8(3)
N1 C1 C6 120.8(2)
C6 C1 C2 116.3(3)
C3 C2 C1 121.0(3)
C4 C3 C2 122.7(3)
C3 C4 C5 116.6(3)
C3 C4 C7 122.4(3)
C5 C4 C7 121.0(3)
C4 C5 C6 122.3(3)
C1 C6 P1 116.59(19)
C5 C6 P1 122.4(2)
C5 C6 C1 121.0(3)
C9 C8 P1 111.1(2)
C9 C8 C10 110.8(3)
C10 C8 P1 110.0(2)
C12 C11 P1 109.1(3)
C12 C11 C13 111.2(3)
C13 C11 P1 116.9(3)
C15 C14 N1 119.7(3)
C19 C14 N1 120.5(3)
C19 C14 C15 119.8(3)
C14 C15 C20 120.4(3)
C16 C15 C14 119.1(3)
C16 C15 C20 120.5(3)
C17 C16 C15 122.0(4)
C16 C17 C18 118.5(3)
C16 C17 C21 120.8(5)
C18 C17 C21 120.7(5)
C17 C18 C19 122.5(4)
C14 C19 C18 118.0(3)
C14 C19 C22 120.6(3)
C18 C19 C22 121.4(3)
N2 C23 C24 123.1(3)
N2 C23 C28 120.7(2)
C24 C23 C28 116.2(3)
C25 C24 C23 121.6(3)
C26 C25 C24 122.2(3)
C25 C26 C27 117.0(3)
C25 C26 C29 122.2(3)
C27 C26 C29 120.9(4)
C26 C27 C28 122.5(3)
C23 C28 P2 117.5(2)
C27 C28 P2 122.2(2)
C27 C28 C23 120.3(3)
C31 C30 P2 111.6(2)
C31 C30 C32 111.9(3)
C32 C30 P2 110.3(2)
C34 C33 P2 108.9(3)
C34 C33 C35 110.1(4)
C35 C33 P2 116.4(3)
C37 C36 N2 120.8(3)
C41 C36 N2 120.4(3)
C41 C36 C37 118.9(3)
C36 C37 C42 120.5(3)
C38 C37 C36 118.9(3)
C38 C37 C42 120.5(3)
C39 C38 C37 122.7(3)
C38 C39 C43 121.6(4)
C40 C39 C38 117.8(3)
C40 C39 C43 120.6(4)
C39 C40 C41 122.7(3)
C36 C41 C44 120.2(3)
C40 C41 C36 118.9(3)
C40 C41 C44 120.8(3)
C45 C46 C47 113.3
C46 C47 C48 113.8
C49 C48 C47 113.3
C45' C46' C47' 113.3
C48' C47' C46' 113.8
C49' C48' C47' 113.3

loop_
_geom_bond_atom_site_label_1
_geom_bond_atom_site_label_2
_geom_bond_distance
Zr1 P1 2.8101(9)
Zr1 P2 2.7954(8)
Zr1 N1 2.221(2)
Zr1 N2 2.212(2)
Zr1 N3 1.830(3)
P1 C6 1.811(3)
P1 C8 1.848(3)
P1 C11 1.860(3)
P2 C28 1.818(3)
P2 C30 1.859(3)
P2 C33 1.849(3)
N1 C1 1.388(3)
N1 C14 1.429(4)
N2 C23 1.394(4)
N2 C36 1.433(4)
C1 C2 1.414(4)
C1 C6 1.405(4)
C2 C3 1.385(4)
C3 C4 1.379(5)
C4 C5 1.390(4)
C4 C7 1.517(4)
C5 C6 1.393(4)
C8 C9 1.519(5)
C8 C10 1.523(5)
C11 C12 1.517(5)
C11 C13 1.531(5)
C14 C15 1.407(4)
C14 C19 1.399(4)
C15 C16 1.395(4)
C15 C20 1.494(5)
C16 C17 1.367(6)
C17 C18 1.371(6)
C17 C21 1.515(5)
C18 C19 1.409(5)
C19 C22 1.498(6)
C23 C24 1.407(4)
C23 C28 1.411(4)
C24 C25 1.378(5)
C25 C26 1.376(5)
C26 C27 1.382(4)
C26 C29 1.516(5)
C27 C28 1.395(4)
C30 C31 1.511(5)
C30 C32 1.529(4)
C33 C34 1.515(6)
C33 C35 1.531(5)
C36 C37 1.410(4)
C36 C41 1.404(4)
C37 C38 1.393(4)
C37 C42 1.488(5)
C38 C39 1.374(5)
C39 C40 1.361(6)
C39 C43 1.516(5)
C40 C41 1.403(5)
C41 C44 1.497(5)
C45 C46 1.5313
C46 C47 1.5332
C47 C48 1.5333
C48 C49 1.5315
C45' C46' 1.5311
C46' C47' 1.5333
C47' C48' 1.5330
C48' C49' 1.5311
